data_7243968
loop_
_publ_author_name
'Al-Enezi, Mariam Y.'
'John, Elizabeth'
'Ibrahim, Yehia A.'
'Al-Awadi, Nouria A.'

_publ_section_title
;
 Highly efficient Ru(ii)--alkylidene based Hoveyda--Grubbs catalysts for
 ring-closing metathesis reactions
;
_journal_issue 60
_journal_name_full 'RSC Advances'
_journal_page_first 37866
_journal_page_last 37876
_journal_paper_doi 10.1039/D1RA07428H
_journal_volume 11
_journal_year 2021
_chemical_formula_sum 'C37 H43 Cl2 N3 O3 Ru S'
_chemical_formula_weight 781.77
_space_group_crystal_system trigonal
_space_group_IT_number 148
_space_group_name_Hall '-R 3'
_space_group_name_H-M_alt 'R -3 :H'
_atom_sites_solution_hydrogens geom
_audit_creation_method SHELXL-2017/1
_audit_update_record
;
2021-08-25 deposited with the CCDC.	2021-11-10 downloaded from the CCDC.
;
_cell_angle_alpha 90
_cell_angle_beta 90
_cell_angle_gamma 120
_cell_formula_units_Z 18
_cell_length_a 28.6420(5)
_cell_length_b 28.6420(5)
_cell_length_c 24.4463(9)
_cell_measurement_reflns_used 9340
_cell_measurement_temperature 150(2)
_cell_measurement_theta_max 66.30
_cell_measurement_theta_min 2.54
_cell_volume 17368.0(8)
_computing_structure_refinement 'SHELXL-2017/1 (Sheldrick, 2017)'
_computing_structure_solution 'SHELXT 2014/5 (Sheldrick, 2014)'
_diffrn_ambient_temperature 150(2)
_diffrn_detector_area_resol_mean 8.3333
_diffrn_measured_fraction_theta_full 0.874
_diffrn_measured_fraction_theta_max 0.874
_diffrn_measurement_device_type 'Bruker APEX-II CCD'
_diffrn_measurement_method '\f and \w scans'
_diffrn_radiation_type CuK\a
_diffrn_radiation_wavelength 1.54178
_diffrn_reflns_av_R_equivalents 0.0672
_diffrn_reflns_av_unetI/netI 0.0361
_diffrn_reflns_Laue_measured_fraction_full 0.874
_diffrn_reflns_Laue_measured_fraction_max 0.874
_diffrn_reflns_limit_h_max 33
_diffrn_reflns_limit_h_min -33
_diffrn_reflns_limit_k_max 34
_diffrn_reflns_limit_k_min -34
_diffrn_reflns_limit_l_max 29
_diffrn_reflns_limit_l_min -28
_diffrn_reflns_number 61572
_diffrn_reflns_point_group_measured_fraction_full 0.874
_diffrn_reflns_point_group_measured_fraction_max 0.874
_diffrn_reflns_theta_full 67.121
_diffrn_reflns_theta_max 67.121
_diffrn_reflns_theta_min 2.538
_exptl_absorpt_coefficient_mu 5.362
_exptl_absorpt_correction_T_max 0.57
_exptl_absorpt_correction_T_min 0.45
_exptl_absorpt_correction_type multi-scan
_exptl_absorpt_process_details
;
SADABS-2016/2 - Bruker AXS area detector scaling and absorption correction
;
_exptl_crystal_colour green
_exptl_crystal_density_diffrn 1.345
_exptl_crystal_description Block
_exptl_crystal_F_000 7272
_exptl_crystal_size_max 0.180
_exptl_crystal_size_mid 0.140
_exptl_crystal_size_min 0.120
_refine_diff_density_max 0.741
_refine_diff_density_min -0.513
_refine_diff_density_rms 0.078
_refine_ls_extinction_method none
_refine_ls_goodness_of_fit_ref 1.035
_refine_ls_hydrogen_treatment constr
_refine_ls_matrix_type full
_refine_ls_number_parameters 431
_refine_ls_number_reflns 6025
_refine_ls_number_restraints 0
_refine_ls_restrained_S_all 1.035
_refine_ls_R_factor_all 0.0681
_refine_ls_R_factor_gt 0.0534
_refine_ls_shift/su_max 0.002
_refine_ls_shift/su_mean 0.000
_refine_ls_structure_factor_coef Fsqd
_refine_ls_weighting_details 'w=1/[\s^2^(Fo^2^)+(0.0813P)^2^+70.3252P] where P=(Fo^2^+2Fc^2^)/3'
_refine_ls_weighting_scheme calc
_refine_ls_wR_factor_gt 0.1367
_refine_ls_wR_factor_ref 0.1513
_reflns_Friedel_coverage 0.000
_reflns_number_gt 4870
_reflns_number_total 6025
_reflns_threshold_expression 'I > 2\s(I)'
_cod_data_source_file d1ra07428h2.cif
_cod_data_source_block solved_sq
_cod_depositor_comments
;
The following automatic conversions were performed:

data item '_exptl_absorpt_correction_type' value 'Multi-Scan' was
changed to 'multi-scan' in accordance with the
/home/data/users/saulius/crontab/automatic-downloads/rss-feeds/RSC/lib/dictionaries/cif_core.dic
dictionary named 'cif_core.dic' version 2.4.2 last updated on
2011-04-26.

Automatic conversion script
Id: cif_fix_values 7556 2019-12-06 15:28:31Z antanas 
;
_cod_original_cell_volume 17368.0(9)
_cod_database_code 7243968
_shelx_shelxl_version_number 2017/1
_shelx_space_group_comment
;
The symmetry employed for this shelxl refinement is uniquely defined
by the following loop, which should always be used as a source of
symmetry information in preference to the above space-group names.
They are only intended as comments.
;
_shelx_estimated_absorpt_t_min 0.445
_shelx_estimated_absorpt_t_max 0.565

loop_
_space_group_symop_operation_xyz
'x, y, z'
'-y, x-y, z'
'-x+y, -x, z'
'x+2/3, y+1/3, z+1/3'
'-y+2/3, x-y+1/3, z+1/3'
'-x+y+2/3, -x+1/3, z+1/3'
'x+1/3, y+2/3, z+2/3'
'-y+1/3, x-y+2/3, z+2/3'
'-x+y+1/3, -x+2/3, z+2/3'
'-x, -y, -z'
'y, -x+y, -z'
'x-y, x, -z'
'-x+2/3, -y+1/3, -z+1/3'
'y+2/3, -x+y+1/3, -z+1/3'
'x-y+2/3, x+1/3, -z+1/3'
'-x+1/3, -y+2/3, -z+2/3'
'y+1/3, -x+y+2/3, -z+2/3'
'x-y+1/3, x+2/3, -z+2/3'

loop_
_atom_site_label
_atom_site_type_symbol
_atom_site_fract_x
_atom_site_fract_y
_atom_site_fract_z
_atom_site_U_iso_or_equiv
_atom_site_adp_type
_atom_site_occupancy
_atom_site_site_symmetry_order
_atom_site_calc_flag
_atom_site_refinement_flags_posn
_atom_site_refinement_flags_adp
_atom_site_refinement_flags_occupancy
_atom_site_disorder_assembly
_atom_site_disorder_group
Ru1 Ru 0.49739(2) 0.48413(2) 0.71640(2) 0.05070(15) Uani 1 1 d . . . . .
S1 S 0.48977(9) 0.30747(8) 0.65471(11) 0.1008(6) Uani 1 1 d . . . . .
Cl1 Cl 0.44906(5) 0.43562(5) 0.63791(6) 0.0637(3) Uani 1 1 d . . . . .
O1 O 0.45612(16) 0.40220(14) 0.75892(17) 0.0663(10) Uani 1 1 d . . . . .
N1 N 0.52972(17) 0.59869(16) 0.6809(2) 0.0627(11) Uani 1 1 d . . . . .
C1 C 0.53645(17) 0.55568(19) 0.6799(2) 0.0529(11) Uani 1 1 d . . . . .
Cl2 Cl 0.55834(6) 0.51301(6) 0.78942(6) 0.0757(4) Uani 1 1 d . . . . .
O2 O 0.5264(3) 0.2918(3) 0.6760(4) 0.134(3) Uani 1 1 d . . . . .
N2 N 0.58049(17) 0.5684(2) 0.6494(2) 0.0666(12) Uani 1 1 d . . . . .
C2 C 0.5693(2) 0.6436(3) 0.6471(3) 0.0826(19) Uani 1 1 d . . . . .
H2A H 0.587213 0.676821 0.667924 0.099 Uiso 1 1 calc R U . . .
H2B H 0.552342 0.648934 0.615198 0.099 Uiso 1 1 calc R U . . .
N3 N 0.5088(3) 0.3670(3) 0.6779(3) 0.0977(18) Uani 1 1 d . . . . .
H3 H 0.508654 0.390504 0.656041 0.117 Uiso 1 1 calc R U . . .
O3 O 0.4820(4) 0.3092(3) 0.5976(3) 0.135(3) Uani 1 1 d . . . . .
C3 C 0.6083(3) 0.6248(3) 0.6309(4) 0.090(2) Uani 1 1 d . . . . .
H3A H 0.614096 0.627214 0.591686 0.108 Uiso 1 1 calc R U . . .
H3B H 0.642733 0.645729 0.649249 0.108 Uiso 1 1 calc R U . . .
C4 C 0.48565(19) 0.60138(18) 0.7047(3) 0.0600(13) Uani 1 1 d . . . . .
C5 C 0.4923(3) 0.6227(2) 0.7577(3) 0.0714(15) Uani 1 1 d . . . . .
C6 C 0.4482(3) 0.6211(3) 0.7826(4) 0.090(2) Uani 1 1 d . . . . .
H6 H 0.451889 0.634902 0.817735 0.108 Uiso 1 1 calc R U . . .
C7 C 0.3993(3) 0.6000(3) 0.7570(5) 0.103(3) Uani 1 1 d . . . . .
C8 C 0.3946(2) 0.5817(3) 0.7032(4) 0.095(3) Uani 1 1 d . . . . .
H8 H 0.362065 0.569311 0.684872 0.114 Uiso 1 1 calc R U . . .
C9 C 0.4383(2) 0.5817(2) 0.6758(3) 0.0727(17) Uani 1 1 d . . . . .
C10 C 0.5455(3) 0.6462(3) 0.7863(3) 0.091(2) Uani 1 1 d . . . . .
H10A H 0.557576 0.620332 0.786350 0.136 Uiso 1 1 calc R U . . .
H10B H 0.541748 0.655030 0.823252 0.136 Uiso 1 1 calc R U . . .
H10C H 0.571428 0.678173 0.767478 0.136 Uiso 1 1 calc R U . . .
C11 C 0.3506(4) 0.5956(4) 0.7850(7) 0.160(6) Uani 1 1 d . . . . .
H11A H 0.329826 0.560324 0.800750 0.239 Uiso 1 1 calc R U . . .
H11B H 0.329012 0.601299 0.758787 0.239 Uiso 1 1 calc R U . . .
H11C H 0.361914 0.622293 0.813280 0.239 Uiso 1 1 calc R U . . .
C12 C 0.4319(3) 0.5589(3) 0.6185(4) 0.094(2) Uani 1 1 d . . . . .
H12A H 0.463710 0.581531 0.597537 0.142 Uiso 1 1 calc R U . . .
H12B H 0.401188 0.557620 0.601231 0.142 Uiso 1 1 calc R U . . .
H12C H 0.426827 0.523180 0.620457 0.142 Uiso 1 1 calc R U . . .
C13 C 0.5993(2) 0.5321(2) 0.6355(2) 0.0629(13) Uani 1 1 d . . . . .
C14 C 0.6374(2) 0.5278(3) 0.6676(3) 0.0674(14) Uani 1 1 d . . . . .
C15 C 0.6515(3) 0.4894(3) 0.6538(3) 0.0790(17) Uani 1 1 d . . . . .
H15 H 0.675984 0.485786 0.675788 0.095 Uiso 1 1 calc R U . . .
C16 C 0.6305(3) 0.4564(3) 0.6087(3) 0.0876(19) Uani 1 1 d . . . . .
C19 C 0.6649(3) 0.5650(3) 0.7151(3) 0.088(2) Uani 1 1 d . . . . .
H19A H 0.702849 0.586224 0.707998 0.132 Uiso 1 1 calc R U . . .
H19B H 0.659066 0.544151 0.747743 0.132 Uiso 1 1 calc R U . . .
H19C H 0.650212 0.588439 0.719924 0.132 Uiso 1 1 calc R U . . .
C18 C 0.5810(3) 0.5025(3) 0.5870(3) 0.0773(17) Uani 1 1 d . . . . .
C17 C 0.5968(3) 0.4653(4) 0.5756(3) 0.091(2) Uani 1 1 d . . . . .
H17 H 0.583940 0.445100 0.543744 0.109 Uiso 1 1 calc R U . . .
C20 C 0.6441(4) 0.4135(5) 0.5965(5) 0.123(3) Uani 1 1 d . . . . .
H20A H 0.681339 0.426507 0.604920 0.185 Uiso 1 1 calc R U . . .
H20B H 0.637783 0.404091 0.558459 0.185 Uiso 1 1 calc R U . . .
H20C H 0.621879 0.382176 0.618328 0.185 Uiso 1 1 calc R U . . .
C21 C 0.5465(3) 0.5116(4) 0.5469(3) 0.105(3) Uani 1 1 d . . . . .
H21A H 0.567814 0.545593 0.528897 0.157 Uiso 1 1 calc R U . . .
H21B H 0.517241 0.511672 0.566001 0.157 Uiso 1 1 calc R U . . .
H21C H 0.532281 0.483177 0.520188 0.157 Uiso 1 1 calc R U . . .
C22 C 0.4433(2) 0.48686(18) 0.7520(2) 0.0531(11) Uani 1 1 d . . . . .
H22 H 0.437932 0.516026 0.747006 0.064 Uiso 1 1 calc R U . . .
C23 C 0.4081(2) 0.44280(19) 0.7888(2) 0.0553(12) Uani 1 1 d . . . . .
C24 C 0.3685(2) 0.4440(3) 0.8207(2) 0.0671(14) Uani 1 1 d . . . . .
H24 H 0.363164 0.473453 0.819075 0.081 Uiso 1 1 calc R U . . .
C25 C 0.3370(3) 0.4009(3) 0.8549(3) 0.088(2) Uani 1 1 d . . . . .
H25 H 0.310660 0.401521 0.876698 0.106 Uiso 1 1 calc R U . . .
C26 C 0.3449(3) 0.3573(3) 0.8566(3) 0.090(2) Uani 1 1 d . . . . .
H26 H 0.322988 0.328116 0.878906 0.108 Uiso 1 1 calc R U . . .
C27 C 0.3836(3) 0.3557(3) 0.8266(3) 0.0831(19) Uani 1 1 d . . . . .
H27 H 0.388837 0.326289 0.829161 0.100 Uiso 1 1 calc R U . . .
C28 C 0.4159(2) 0.3985(2) 0.7915(2) 0.0602(13) Uani 1 1 d . . . . .
C29 C 0.4825(4) 0.3718(3) 0.7743(4) 0.097(2) Uani 1 1 d . . . . .
H29A H 0.456226 0.333551 0.775237 0.117 Uiso 1 1 calc R U . . .
H29B H 0.498215 0.382624 0.810456 0.117 Uiso 1 1 calc R U . . .
C30 C 0.5259(4) 0.3825(3) 0.7330(4) 0.101(2) Uani 1 1 d . . . . .
H30A H 0.551796 0.420839 0.733417 0.121 Uiso 1 1 calc R U . . .
H30B H 0.544547 0.363925 0.744963 0.121 Uiso 1 1 calc R U . . .
C31 C 0.4271(3) 0.2643(3) 0.6867(4) 0.094(2) Uani 1 1 d . . . . .
C32 C 0.4199(4) 0.2215(3) 0.7167(4) 0.102(2) Uani 1 1 d . . . . .
H32 H 0.448371 0.214948 0.721339 0.123 Uiso 1 1 calc R U . . .
C33 C 0.3708(4) 0.1874(4) 0.7405(4) 0.109(3) Uani 1 1 d . . . . .
H33 H 0.365758 0.156784 0.758813 0.131 Uiso 1 1 calc R U . . .
C34 C 0.3296(4) 0.1978(3) 0.7377(3) 0.092(2) Uani 1 1 d . . . . .
C35 C 0.3371(4) 0.2419(4) 0.7089(4) 0.112(3) Uani 1 1 d . . . . .
H35 H 0.309255 0.249607 0.706500 0.135 Uiso 1 1 calc R U . . .
C36 C 0.3861(4) 0.2754(4) 0.6832(5) 0.117(3) Uani 1 1 d . . . . .
H36 H 0.390780 0.305260 0.663550 0.140 Uiso 1 1 calc R U . . .
C37 C 0.2757(5) 0.1614(4) 0.7660(4) 0.123(3) Uani 1 1 d . . . . .
H37A H 0.261112 0.125077 0.753010 0.184 Uiso 1 1 calc R U . . .
H37B H 0.251011 0.173883 0.758075 0.184 Uiso 1 1 calc R U . . .
H37C H 0.281236 0.162231 0.804855 0.184 Uiso 1 1 calc R U . . .

loop_
_atom_site_aniso_label
_atom_site_aniso_U_11
_atom_site_aniso_U_22
_atom_site_aniso_U_33
_atom_site_aniso_U_23
_atom_site_aniso_U_13
_atom_site_aniso_U_12
Ru1 0.0420(2) 0.0384(2) 0.0688(3) 0.00281(15) -0.00175(15) 0.01800(16)
S1 0.1000(13) 0.0771(11) 0.1384(18) -0.0047(11) 0.0099(12) 0.0540(10)
Cl1 0.0592(7) 0.0546(6) 0.0754(8) -0.0116(6) -0.0109(6) 0.0269(6)
O1 0.068(2) 0.0423(18) 0.089(3) 0.0076(17) -0.003(2) 0.0280(17)
N1 0.045(2) 0.040(2) 0.095(3) 0.014(2) 0.008(2) 0.0147(17)
C1 0.031(2) 0.047(2) 0.070(3) 0.003(2) -0.002(2) 0.0119(18)
Cl2 0.0645(8) 0.0712(8) 0.0803(9) -0.0009(7) -0.0193(7) 0.0255(7)
O2 0.112(4) 0.092(4) 0.231(8) -0.005(4) 0.019(5) 0.075(4)
N2 0.044(2) 0.062(3) 0.088(3) 0.018(2) 0.009(2) 0.022(2)
C2 0.057(3) 0.055(3) 0.124(5) 0.031(3) 0.021(3) 0.019(3)
N3 0.105(5) 0.081(4) 0.124(5) -0.001(4) 0.001(4) 0.059(4)
O3 0.167(7) 0.123(5) 0.101(4) -0.012(4) 0.019(4) 0.062(5)
C3 0.057(3) 0.074(4) 0.125(6) 0.041(4) 0.027(4) 0.022(3)
C4 0.042(2) 0.031(2) 0.099(4) 0.017(2) 0.009(2) 0.0130(19)
C5 0.064(3) 0.039(2) 0.105(5) 0.004(3) 0.005(3) 0.021(2)
C6 0.072(4) 0.057(3) 0.136(6) -0.007(4) 0.019(4) 0.028(3)
C7 0.074(5) 0.051(3) 0.180(9) -0.003(4) 0.030(5) 0.028(3)
C8 0.042(3) 0.056(3) 0.186(9) 0.015(4) 0.004(4) 0.023(3)
C9 0.050(3) 0.040(3) 0.119(5) 0.014(3) -0.009(3) 0.016(2)
C10 0.081(4) 0.068(4) 0.116(6) -0.009(4) -0.012(4) 0.032(3)
C11 0.071(5) 0.101(7) 0.295(17) -0.038(8) 0.044(7) 0.034(5)
C12 0.075(4) 0.078(4) 0.124(6) 0.005(4) -0.026(4) 0.033(4)
C13 0.044(2) 0.074(3) 0.068(3) 0.006(3) 0.003(2) 0.027(2)
C14 0.045(3) 0.077(4) 0.078(4) -0.002(3) 0.000(2) 0.029(3)
C15 0.056(3) 0.089(4) 0.098(5) -0.002(4) -0.004(3) 0.041(3)
C16 0.071(4) 0.085(4) 0.109(5) -0.012(4) 0.007(4) 0.040(4)
C19 0.061(4) 0.102(5) 0.096(5) -0.023(4) -0.017(3) 0.038(4)
C18 0.057(3) 0.103(5) 0.072(4) 0.006(3) 0.005(3) 0.040(3)
C17 0.080(4) 0.114(6) 0.076(4) -0.019(4) 0.001(3) 0.048(4)
C20 0.111(7) 0.129(8) 0.150(8) -0.024(7) 0.011(6) 0.076(6)
C21 0.084(5) 0.159(8) 0.078(4) 0.010(5) -0.007(4) 0.066(5)
C22 0.053(3) 0.035(2) 0.062(3) 0.006(2) -0.001(2) 0.015(2)
C23 0.046(2) 0.041(2) 0.062(3) 0.006(2) -0.006(2) 0.009(2)
C24 0.053(3) 0.065(3) 0.068(3) 0.006(3) 0.003(2) 0.019(3)
C25 0.062(4) 0.095(5) 0.076(4) 0.018(4) 0.011(3) 0.015(3)
C26 0.071(4) 0.073(4) 0.087(4) 0.032(3) 0.005(3) 0.007(3)
C27 0.081(4) 0.052(3) 0.101(5) 0.023(3) -0.005(4) 0.022(3)
C28 0.054(3) 0.041(2) 0.073(3) 0.007(2) -0.009(2) 0.014(2)
C29 0.116(6) 0.078(4) 0.121(6) 0.008(4) -0.010(5) 0.067(5)
C30 0.103(6) 0.082(5) 0.141(7) -0.006(5) -0.007(5) 0.064(5)
C31 0.099(5) 0.074(4) 0.128(6) -0.002(4) -0.005(4) 0.056(4)
C32 0.126(7) 0.086(5) 0.124(6) 0.006(5) 0.017(5) 0.075(5)
C33 0.145(8) 0.098(6) 0.118(6) 0.017(5) 0.025(6) 0.085(6)
C34 0.109(6) 0.087(5) 0.087(4) -0.007(4) -0.010(4) 0.054(5)
C35 0.095(6) 0.089(5) 0.158(8) 0.011(5) -0.021(6) 0.050(5)
C36 0.100(6) 0.079(5) 0.175(9) 0.017(5) -0.018(6) 0.047(5)
C37 0.138(8) 0.110(7) 0.098(6) -0.009(5) 0.005(6) 0.045(6)

loop_
_atom_type_symbol
_atom_type_description
_atom_type_scat_dispersion_real
_atom_type_scat_dispersion_imag
_atom_type_scat_source
C C 0.0181 0.0091 'International Tables Vol C Tables 4.2.6.8 and 6.1.1.4'
H H 0.0000 0.0000 'International Tables Vol C Tables 4.2.6.8 and 6.1.1.4'
N N 0.0311 0.0180 'International Tables Vol C Tables 4.2.6.8 and 6.1.1.4'
O O 0.0492 0.0322 'International Tables Vol C Tables 4.2.6.8 and 6.1.1.4'
Cl Cl 0.3639 0.7018 'International Tables Vol C Tables 4.2.6.8 and 6.1.1.4'
S S 0.3331 0.5567 'International Tables Vol C Tables 4.2.6.8 and 6.1.1.4'
Ru Ru 0.0552 3.2960 'International Tables Vol C Tables 4.2.6.8 and 6.1.1.4'

loop_
_geom_angle_atom_site_label_1
_geom_angle_atom_site_label_2
_geom_angle_atom_site_label_3
_geom_angle
_geom_angle_site_symmetry_1
_geom_angle_site_symmetry_3
_geom_angle_publ_flag
C22 Ru1 C1 102.9(2) . . ?
C22 Ru1 O1 79.11(18) . . ?
C1 Ru1 O1 177.48(17) . . ?
C22 Ru1 Cl2 96.94(16) . . ?
C1 Ru1 Cl2 92.42(15) . . ?
O1 Ru1 Cl2 85.83(11) . . ?
C22 Ru1 Cl1 98.82(16) . . ?
C1 Ru1 Cl1 95.95(15) . . ?
O1 Ru1 Cl1 85.16(11) . . ?
Cl2 Ru1 Cl1 160.02(6) . . ?
O3 S1 O2 121.5(5) . . ?
O3 S1 N3 106.5(4) . . ?
O2 S1 N3 106.9(4) . . ?
O3 S1 C31 109.6(5) . . ?
O2 S1 C31 105.5(4) . . ?
N3 S1 C31 105.7(4) . . ?
C28 O1 C29 118.3(5) . . ?
C28 O1 Ru1 109.2(3) . . ?
C29 O1 Ru1 125.1(4) . . ?
C1 N1 C4 126.5(4) . . ?
C1 N1 C2 113.1(5) . . ?
C4 N1 C2 119.9(4) . . ?
N1 C1 N2 107.8(4) . . ?
N1 C1 Ru1 132.4(4) . . ?
N2 C1 Ru1 119.7(4) . . ?
C1 N2 C13 125.1(5) . . ?
C1 N2 C3 112.8(5) . . ?
C13 N2 C3 122.1(5) . . ?
N1 C2 C3 102.6(5) . . ?
N1 C2 H2A 111.2 . . ?
C3 C2 H2A 111.2 . . ?
N1 C2 H2B 111.2 . . ?
C3 C2 H2B 111.2 . . ?
H2A C2 H2B 109.2 . . ?
C30 N3 S1 122.9(6) . . ?
C30 N3 H3 118.6 . . ?
S1 N3 H3 118.6 . . ?
N2 C3 C2 102.6(5) . . ?
N2 C3 H3A 111.2 . . ?
C2 C3 H3A 111.2 . . ?
N2 C3 H3B 111.2 . . ?
C2 C3 H3B 111.2 . . ?
H3A C3 H3B 109.2 . . ?
C9 C4 C5 122.9(6) . . ?
C9 C4 N1 119.0(6) . . ?
C5 C4 N1 118.0(5) . . ?
C6 C5 C4 118.0(6) . . ?
C6 C5 C10 121.3(7) . . ?
C4 C5 C10 120.7(6) . . ?
C7 C6 C5 122.1(8) . . ?
C7 C6 H6 119.0 . . ?
C5 C6 H6 119.0 . . ?
C6 C7 C8 118.7(7) . . ?
C6 C7 C11 122.1(10) . . ?
C8 C7 C11 119.1(9) . . ?
C7 C8 C9 121.7(7) . . ?
C7 C8 H8 119.2 . . ?
C9 C8 H8 119.2 . . ?
C4 C9 C8 116.5(7) . . ?
C4 C9 C12 122.2(6) . . ?
C8 C9 C12 121.3(6) . . ?
C5 C10 H10A 109.5 . . ?
C5 C10 H10B 109.5 . . ?
H10A C10 H10B 109.5 . . ?
C5 C10 H10C 109.5 . . ?
H10A C10 H10C 109.5 . . ?
H10B C10 H10C 109.5 . . ?
C7 C11 H11A 109.5 . . ?
C7 C11 H11B 109.5 . . ?
H11A C11 H11B 109.5 . . ?
C7 C11 H11C 109.5 . . ?
H11A C11 H11C 109.5 . . ?
H11B C11 H11C 109.5 . . ?
C9 C12 H12A 109.5 . . ?
C9 C12 H12B 109.5 . . ?
H12A C12 H12B 109.5 . . ?
C9 C12 H12C 109.5 . . ?
H12A C12 H12C 109.5 . . ?
H12B C12 H12C 109.5 . . ?
C18 C13 C14 119.7(6) . . ?
C18 C13 N2 118.6(5) . . ?
C14 C13 N2 121.6(5) . . ?
C15 C14 C13 118.7(6) . . ?
C15 C14 C19 119.6(6) . . ?
C13 C14 C19 121.7(6) . . ?
C16 C15 C14 122.6(6) . . ?
C16 C15 H15 118.7 . . ?
C14 C15 H15 118.7 . . ?
C17 C16 C15 116.6(7) . . ?
C17 C16 C20 122.1(8) . . ?
C15 C16 C20 121.3(8) . . ?
C14 C19 H19A 109.5 . . ?
C14 C19 H19B 109.5 . . ?
H19A C19 H19B 109.5 . . ?
C14 C19 H19C 109.5 . . ?
H19A C19 H19C 109.5 . . ?
H19B C19 H19C 109.5 . . ?
C17 C18 C13 118.1(6) . . ?
C17 C18 C21 120.0(7) . . ?
C13 C18 C21 121.9(7) . . ?
C18 C17 C16 123.8(7) . . ?
C18 C17 H17 118.1 . . ?
C16 C17 H17 118.1 . . ?
C16 C20 H20A 109.5 . . ?
C16 C20 H20B 109.5 . . ?
H20A C20 H20B 109.5 . . ?
C16 C20 H20C 109.5 . . ?
H20A C20 H20C 109.5 . . ?
H20B C20 H20C 109.5 . . ?
C18 C21 H21A 109.5 . . ?
C18 C21 H21B 109.5 . . ?
H21A C21 H21B 109.5 . . ?
C18 C21 H21C 109.5 . . ?
H21A C21 H21C 109.5 . . ?
H21B C21 H21C 109.5 . . ?
C23 C22 Ru1 119.5(4) . . ?
C23 C22 H22 120.2 . . ?
Ru1 C22 H22 120.2 . . ?
C24 C23 C28 119.9(5) . . ?
C24 C23 C22 122.7(5) . . ?
C28 C23 C22 117.3(5) . . ?
C25 C24 C23 119.5(7) . . ?
C25 C24 H24 120.3 . . ?
C23 C24 H24 120.3 . . ?
C26 C25 C24 119.7(7) . . ?
C26 C25 H25 120.1 . . ?
C24 C25 H25 120.1 . . ?
C27 C26 C25 121.6(6) . . ?
C27 C26 H26 119.2 . . ?
C25 C26 H26 119.2 . . ?
C26 C27 C28 119.9(7) . . ?
C26 C27 H27 120.0 . . ?
C28 C27 H27 120.0 . . ?
O1 C28 C23 114.6(4) . . ?
O1 C28 C27 126.1(6) . . ?
C23 C28 C27 119.3(6) . . ?
O1 C29 C30 109.0(6) . . ?
O1 C29 H29A 109.9 . . ?
C30 C29 H29A 109.9 . . ?
O1 C29 H29B 109.9 . . ?
C30 C29 H29B 109.9 . . ?
H29A C29 H29B 108.3 . . ?
N3 C30 C29 116.7(8) . . ?
N3 C30 H30A 108.1 . . ?
C29 C30 H30A 108.1 . . ?
N3 C30 H30B 108.1 . . ?
C29 C30 H30B 108.1 . . ?
H30A C30 H30B 107.3 . . ?
C32 C31 C36 119.0(9) . . ?
C32 C31 S1 120.9(7) . . ?
C36 C31 S1 120.0(7) . . ?
C31 C32 C33 120.6(8) . . ?
C31 C32 H32 119.7 . . ?
C33 C32 H32 119.7 . . ?
C34 C33 C32 121.1(8) . . ?
C34 C33 H33 119.5 . . ?
C32 C33 H33 119.5 . . ?
C33 C34 C35 118.6(9) . . ?
C33 C34 C37 121.2(9) . . ?
C35 C34 C37 120.2(9) . . ?
C34 C35 C36 120.6(9) . . ?
C34 C35 H35 119.7 . . ?
C36 C35 H35 119.7 . . ?
C31 C36 C35 120.0(8) . . ?
C31 C36 H36 120.0 . . ?
C35 C36 H36 120.0 . . ?
C34 C37 H37A 109.5 . . ?
C34 C37 H37B 109.5 . . ?
H37A C37 H37B 109.5 . . ?
C34 C37 H37C 109.5 . . ?
H37A C37 H37C 109.5 . . ?
H37B C37 H37C 109.5 . . ?

loop_
_geom_bond_atom_site_label_1
_geom_bond_atom_site_label_2
_geom_bond_distance
_geom_bond_site_symmetry_2
_geom_bond_publ_flag
Ru1 C22 1.813(5) . ?
Ru1 C1 1.989(5) . ?
Ru1 O1 2.283(4) . ?
Ru1 Cl2 2.3398(14) . ?
Ru1 Cl1 2.3676(13) . ?
S1 O3 1.419(7) . ?
S1 O2 1.429(7) . ?
S1 N3 1.612(7) . ?
S1 C31 1.772(9) . ?
O1 C28 1.361(7) . ?
O1 C29 1.459(8) . ?
N1 C1 1.339(7) . ?
N1 C4 1.427(7) . ?
N1 C2 1.470(7) . ?
C1 N2 1.349(7) . ?
N2 C13 1.432(8) . ?
N2 C3 1.470(8) . ?
C2 C3 1.516(10) . ?
C2 H2A 0.9700 . ?
C2 H2B 0.9700 . ?
N3 C30 1.427(12) . ?
N3 H3 0.8600 . ?
C3 H3A 0.9700 . ?
C3 H3B 0.9700 . ?
C4 C9 1.376(8) . ?
C4 C5 1.404(9) . ?
C5 C6 1.381(10) . ?
C5 C10 1.497(10) . ?
C6 C7 1.368(13) . ?
C6 H6 0.9300 . ?
C7 C8 1.397(13) . ?
C7 C11 1.500(12) . ?
C8 C9 1.419(10) . ?
C8 H8 0.9300 . ?
C9 C12 1.518(11) . ?
C10 H10A 0.9600 . ?
C10 H10B 0.9600 . ?
C10 H10C 0.9600 . ?
C11 H11A 0.9600 . ?
C11 H11B 0.9600 . ?
C11 H11C 0.9600 . ?
C12 H12A 0.9600 . ?
C12 H12B 0.9600 . ?
C12 H12C 0.9600 . ?
C13 C18 1.398(9) . ?
C13 C14 1.399(8) . ?
C14 C15 1.389(9) . ?
C14 C19 1.504(9) . ?
C15 C16 1.379(11) . ?
C15 H15 0.9300 . ?
C16 C17 1.378(11) . ?
C16 C20 1.494(12) . ?
C19 H19A 0.9600 . ?
C19 H19B 0.9600 . ?
C19 H19C 0.9600 . ?
C18 C17 1.376(11) . ?
C18 C21 1.505(10) . ?
C17 H17 0.9300 . ?
C20 H20A 0.9600 . ?
C20 H20B 0.9600 . ?
C20 H20C 0.9600 . ?
C21 H21A 0.9600 . ?
C21 H21B 0.9600 . ?
C21 H21C 0.9600 . ?
C22 C23 1.465(7) . ?
C22 H22 0.9300 . ?
C23 C24 1.391(8) . ?
C23 C28 1.394(8) . ?
C24 C25 1.386(9) . ?
C24 H24 0.9300 . ?
C25 C26 1.379(12) . ?
C25 H25 0.9300 . ?
C26 C27 1.347(12) . ?
C26 H26 0.9300 . ?
C27 C28 1.399(8) . ?
C27 H27 0.9300 . ?
C29 C30 1.509(13) . ?
C29 H29A 0.9700 . ?
C29 H29B 0.9700 . ?
C30 H30A 0.9700 . ?
C30 H30B 0.9700 . ?
C31 C32 1.355(11) . ?
C31 C36 1.365(12) . ?
C32 C33 1.377(13) . ?
C32 H32 0.9300 . ?
C33 C34 1.354(13) . ?
C33 H33 0.9300 . ?
C34 C35 1.365(12) . ?
C34 C37 1.531(14) . ?
C35 C36 1.392(14) . ?
C35 H35 0.9300 . ?
C36 H36 0.9300 . ?
C37 H37A 0.9600 . ?
C37 H37B 0.9600 . ?
C37 H37C 0.9600 . ?

loop_
_geom_torsion_atom_site_label_1
_geom_torsion_atom_site_label_2
_geom_torsion_atom_site_label_3
_geom_torsion_atom_site_label_4
_geom_torsion
_geom_torsion_site_symmetry_1
_geom_torsion_site_symmetry_2
_geom_torsion_site_symmetry_3
_geom_torsion_site_symmetry_4
_geom_torsion_publ_flag
C4 N1 C1 N2 174.7(5) . . . . ?
C2 N1 C1 N2 3.1(7) . . . . ?
C4 N1 C1 Ru1 -8.9(9) . . . . ?
C2 N1 C1 Ru1 179.6(5) . . . . ?
N1 C1 N2 C13 -175.8(5) . . . . ?
Ru1 C1 N2 C13 7.2(7) . . . . ?
N1 C1 N2 C3 4.0(7) . . . . ?
Ru1 C1 N2 C3 -173.0(5) . . . . ?
C1 N1 C2 C3 -8.4(8) . . . . ?
C4 N1 C2 C3 179.5(6) . . . . ?
O3 S1 N3 C30 -173.5(7) . . . . ?
O2 S1 N3 C30 -42.1(8) . . . . ?
C31 S1 N3 C30 69.9(8) . . . . ?
C1 N2 C3 C2 -8.9(8) . . . . ?
C13 N2 C3 C2 170.9(6) . . . . ?
N1 C2 C3 N2 9.6(8) . . . . ?
C1 N1 C4 C9 -81.1(7) . . . . ?
C2 N1 C4 C9 90.0(7) . . . . ?
C1 N1 C4 C5 97.0(7) . . . . ?
C2 N1 C4 C5 -92.0(7) . . . . ?
C9 C4 C5 C6 3.3(8) . . . . ?
N1 C4 C5 C6 -174.7(5) . . . . ?
C9 C4 C5 C10 -176.9(5) . . . . ?
N1 C4 C5 C10 5.1(8) . . . . ?
C4 C5 C6 C7 -0.4(10) . . . . ?
C10 C5 C6 C7 179.8(7) . . . . ?
C5 C6 C7 C8 -3.1(11) . . . . ?
C5 C6 C7 C11 176.7(8) . . . . ?
C6 C7 C8 C9 3.9(11) . . . . ?
C11 C7 C8 C9 -175.9(8) . . . . ?
C5 C4 C9 C8 -2.5(8) . . . . ?
N1 C4 C9 C8 175.4(5) . . . . ?
C5 C4 C9 C12 179.8(5) . . . . ?
N1 C4 C9 C12 -2.2(8) . . . . ?
C7 C8 C9 C4 -1.1(9) . . . . ?
C7 C8 C9 C12 176.6(6) . . . . ?
C1 N2 C13 C18 91.0(7) . . . . ?
C3 N2 C13 C18 -88.7(8) . . . . ?
C1 N2 C13 C14 -92.5(7) . . . . ?
C3 N2 C13 C14 87.8(8) . . . . ?
C18 C13 C14 C15 -7.6(9) . . . . ?
N2 C13 C14 C15 176.0(6) . . . . ?
C18 C13 C14 C19 170.1(6) . . . . ?
N2 C13 C14 C19 -6.3(9) . . . . ?
C13 C14 C15 C16 2.0(10) . . . . ?
C19 C14 C15 C16 -175.7(7) . . . . ?
C14 C15 C16 C17 3.7(11) . . . . ?
C14 C15 C16 C20 -176.7(8) . . . . ?
C14 C13 C18 C17 7.3(9) . . . . ?
N2 C13 C18 C17 -176.2(6) . . . . ?
C14 C13 C18 C21 -170.9(6) . . . . ?
N2 C13 C18 C21 5.6(9) . . . . ?
C13 C18 C17 C16 -1.5(11) . . . . ?
C21 C18 C17 C16 176.8(8) . . . . ?
C15 C16 C17 C18 -4.0(12) . . . . ?
C20 C16 C17 C18 176.4(8) . . . . ?
C1 Ru1 C22 C23 -173.9(4) . . . . ?
O1 Ru1 C22 C23 4.6(4) . . . . ?
Cl2 Ru1 C22 C23 -79.8(4) . . . . ?
Cl1 Ru1 C22 C23 87.9(4) . . . . ?
Ru1 C22 C23 C24 174.9(4) . . . . ?
Ru1 C22 C23 C28 -4.5(6) . . . . ?
C28 C23 C24 C25 -0.1(8) . . . . ?
C22 C23 C24 C25 -179.5(5) . . . . ?
C23 C24 C25 C26 -0.7(10) . . . . ?
C24 C25 C26 C27 1.7(11) . . . . ?
C25 C26 C27 C28 -1.9(11) . . . . ?
C29 O1 C28 C23 154.7(5) . . . . ?
Ru1 O1 C28 C23 3.2(5) . . . . ?
C29 O1 C28 C27 -24.5(9) . . . . ?
Ru1 O1 C28 C27 -176.0(5) . . . . ?
C24 C23 C28 O1 -179.4(5) . . . . ?
C22 C23 C28 O1 0.1(7) . . . . ?
C24 C23 C28 C27 -0.1(8) . . . . ?
C22 C23 C28 C27 179.3(5) . . . . ?
C26 C27 C28 O1 -179.8(6) . . . . ?
C26 C27 C28 C23 1.1(10) . . . . ?
C28 O1 C29 C30 -179.2(6) . . . . ?
Ru1 O1 C29 C30 -32.6(8) . . . . ?
S1 N3 C30 C29 -87.5(8) . . . . ?
O1 C29 C30 N3 -61.5(9) . . . . ?
O3 S1 C31 C32 122.7(8) . . . . ?
O2 S1 C31 C32 -9.7(9) . . . . ?
N3 S1 C31 C32 -122.8(8) . . . . ?
O3 S1 C31 C36 -60.0(9) . . . . ?
O2 S1 C31 C36 167.6(8) . . . . ?
N3 S1 C31 C36 54.5(9) . . . . ?
C36 C31 C32 C33 4.1(14) . . . . ?
S1 C31 C32 C33 -178.6(7) . . . . ?
C31 C32 C33 C34 -4.5(15) . . . . ?
C32 C33 C34 C35 2.4(14) . . . . ?
C32 C33 C34 C37 -177.5(9) . . . . ?
C33 C34 C35 C36 -0.1(15) . . . . ?
C37 C34 C35 C36 179.8(9) . . . . ?
C32 C31 C36 C35 -1.8(16) . . . . ?
S1 C31 C36 C35 -179.1(8) . . . . ?
C34 C35 C36 C31 -0.2(16) . . . . ?
